data_1571060
loop_
_publ_author_name
'Wang, Junyi'
'Xiang, Libo'
'Liu, Xiaocui'
'Matler, Alexander'
'Lin, Zhenyang'
'Ye, Qing'

_publ_section_title
;
 Avenue to novel <i>o</i>-carboranyl boron compounds - reactivity study of
 <i>o</i>-carborane-fused aminoborirane towards organic azides.
;
_journal_issue 13
_journal_name_full 'Chemical science'
_journal_page_first 4839
_journal_page_last 4845
_journal_paper_doi 10.1039/d4sc00489b
_journal_volume 15
_journal_year 2024
_chemical_formula_moiety 'C23 H63 B22 N5 Si4'
_chemical_formula_sum 'C23 H63 B22 N5 Si4'
_chemical_formula_weight 759.96
_space_group_crystal_system monoclinic
_space_group_IT_number 14
_space_group_name_Hall '-P 2yn'
_space_group_name_H-M_alt 'P 1 21/n 1'
_atom_sites_solution_hydrogens geom
_atom_sites_solution_primary dual
_audit_creation_date 2022-01-18
_audit_creation_method
;
Olex2 1.2
(compiled 2018.04.26 svn.r3504 for OlexSys, GUI svn.r5492)
;
_audit_update_record
;
2023-07-03 deposited with the CCDC.	2024-02-12 downloaded from the CCDC.
;
_cell_angle_alpha 90
_cell_angle_beta 108.033(3)
_cell_angle_gamma 90
_cell_formula_units_Z 4
_cell_length_a 18.6315(18)
_cell_length_b 11.0376(10)
_cell_length_c 22.7392(17)
_cell_measurement_reflns_used 6360
_cell_measurement_temperature 99.99
_cell_measurement_theta_max 26.889
_cell_measurement_theta_min 2.224
_cell_volume 4446.5(7)
_computing_cell_refinement 'SAINT V8.38A (?, 2016)'
_computing_data_reduction 'SAINT V8.38A (?, 2016)'
_computing_molecular_graphics 'Olex2 (Dolomanov et al., 2009)'
_computing_publication_material 'Olex2 (Dolomanov et al., 2009)'
_computing_structure_refinement 'XL (Sheldrick, 2008)'
_computing_structure_solution 'XT (Sheldrick, 2015)'
_diffrn_ambient_temperature 99.99
_diffrn_measured_fraction_theta_full 0.999
_diffrn_measured_fraction_theta_max 0.999
_diffrn_measurement_device_type 'Bruker APEX-II CCD'
_diffrn_measurement_method '\f and \w scans'
_diffrn_radiation_type MoK\a
_diffrn_radiation_wavelength 0.71073
_diffrn_reflns_av_R_equivalents 0.1041
_diffrn_reflns_av_unetI/netI 0.0621
_diffrn_reflns_Laue_measured_fraction_full 0.999
_diffrn_reflns_Laue_measured_fraction_max 0.999
_diffrn_reflns_limit_h_max 20
_diffrn_reflns_limit_h_min -22
_diffrn_reflns_limit_k_max 13
_diffrn_reflns_limit_k_min -13
_diffrn_reflns_limit_l_max 27
_diffrn_reflns_limit_l_min -26
_diffrn_reflns_number 49782
_diffrn_reflns_point_group_measured_fraction_full 0.999
_diffrn_reflns_point_group_measured_fraction_max 0.999
_diffrn_reflns_theta_full 25.000
_diffrn_reflns_theta_max 25.000
_diffrn_reflns_theta_min 2.174
_diffrn_standards_number 0
_exptl_absorpt_coefficient_mu 0.161
_exptl_absorpt_correction_T_max 0.7456
_exptl_absorpt_correction_T_min 0.6612
_exptl_absorpt_correction_type multi-scan
_exptl_absorpt_process_details
'SADABS-2016/2 (Bruker,2016/2) was used for absorption correction. wR2(int) was 0.1091 before and 0.0785 after correction. The Ratio of minimum to maximum transmission is 0.8868. The \l/2 correction factor is Not present.'
_exptl_crystal_colour colourless
_exptl_crystal_colour_primary colourless
_exptl_crystal_density_diffrn 1.135
_exptl_crystal_description block
_exptl_crystal_F_000 1608
_exptl_crystal_size_max 0.2
_exptl_crystal_size_mid 0.12
_exptl_crystal_size_min 0.12
_refine_diff_density_max 0.328
_refine_diff_density_min -0.327
_refine_diff_density_rms 0.062
_refine_ls_extinction_method none
_refine_ls_goodness_of_fit_ref 1.076
_refine_ls_hydrogen_treatment constr
_refine_ls_matrix_type full
_refine_ls_number_parameters 499
_refine_ls_number_reflns 7800
_refine_ls_number_restraints 0
_refine_ls_restrained_S_all 1.076
_refine_ls_R_factor_all 0.0795
_refine_ls_R_factor_gt 0.0457
_refine_ls_shift/su_max 0.000
_refine_ls_shift/su_mean 0.000
_refine_ls_structure_factor_coef Fsqd
_refine_ls_weighting_details 'w=1/[\s^2^(Fo^2^)+(0.0662P)^2^+0.1373P] where P=(Fo^2^+2Fc^2^)/3'
_refine_ls_weighting_scheme calc
_refine_ls_wR_factor_gt 0.1158
_refine_ls_wR_factor_ref 0.1297
_reflns_Friedel_coverage 0.000
_reflns_number_gt 5619
_reflns_number_total 7800
_reflns_threshold_expression 'I > 2\s(I)'
_cod_data_source_file d4sc00489b2.cif
_cod_data_source_block 3
_cod_depositor_comments 'Adding full bibliography for 1571058--1571061.cif.'
_cod_database_code 1571060
_shelx_shelxl_version_number 2016/6
_shelx_space_group_comment
;
The symmetry employed for this shelxl refinement is uniquely defined
by the following loop, which should always be used as a source of
symmetry information in preference to the above space-group names.
They are only intended as comments.
;
_shelx_estimated_absorpt_t_max 0.981
_shelx_estimated_absorpt_t_min 0.969
_olex2_refinement_description
;
1. Fixed Uiso
 At 1.2 times of:
  All B(H) groups, All C(H) groups, All C(H,H) groups
 At 1.5 times of:
  All C(H,H,H) groups
2.a Secondary CH2 refined with riding coordinates:
 C11(H11A,H11B)
2.b Aromatic/amide H refined with riding coordinates:
 C13(H13), C14(H14), C15(H15), C16(H16), C17(H17)
2.c Idealised Me refined as rotating group:
 C5(H5A,H5B,H5C), C6(H6A,H6B,H6C), C7(H7A,H7B,H7C), C8(H8A,H8B,H8C), C9(H9A,
 H9B,H9C), C10(H10A,H10B,H10C), C18(H18A,H18B,H18C), C19(H19A,H19B,H19C),
 C20(H20A,H20B,H20C), C21(H21A,H21B,H21C), C22(H22A,H22B,H22C), C23(H23A,H23B,
 H23C)
2.d Boron cage BH refined with riding coordinates:
 B3(H3), B4(H4), B5(H5), B6(H6), B7(H7), B8(H8), B9(H9), B10(H10), B11(H11),
 B12(H12), B13(H13A), B14(H14A), B15(H15A), B16(H16A), B17(H17A), B18(H18),
 B19(H19), B20(H20), B21(H21), B22(H22)
;
_olex2_submission_special_instructions 'No special instructions were received'

loop_
_space_group_symop_operation_xyz
'x, y, z'
'-x+1/2, y+1/2, -z+1/2'
'-x, -y, -z'
'x-1/2, -y-1/2, z-1/2'

loop_
_atom_site_label
_atom_site_type_symbol
_atom_site_fract_x
_atom_site_fract_y
_atom_site_fract_z
_atom_site_U_iso_or_equiv
_atom_site_adp_type
_atom_site_occupancy
_atom_site_site_symmetry_order
_atom_site_calc_flag
_atom_site_refinement_flags_posn
_atom_site_refinement_flags_adp
_atom_site_refinement_flags_occupancy
_atom_site_disorder_assembly
_atom_site_disorder_group
Si1 Si 0.38231(4) 0.22048(6) 0.75958(3) 0.01868(17) Uani 1 1 d . . . . .
Si2 Si 0.47477(4) 0.13159(6) 0.67923(3) 0.01895(17) Uani 1 1 d . . . . .
Si3 Si 0.15505(4) 0.63727(6) 0.44710(3) 0.01740(17) Uani 1 1 d . . . . .
Si4 Si 0.31231(4) 0.71623(6) 0.44508(3) 0.01831(17) Uani 1 1 d . . . . .
N1 N 0.39293(11) 0.20480(17) 0.68478(8) 0.0162(4) Uani 1 1 d . . . . .
N2 N 0.33704(11) 0.32437(17) 0.58485(8) 0.0158(4) Uani 1 1 d . . . . .
N3 N 0.26586(11) 0.35448(17) 0.53777(8) 0.0153(4) Uani 1 1 d . . . . .
N4 N 0.26964(11) 0.36735(17) 0.47746(8) 0.0151(4) Uani 1 1 d . . . . .
N5 N 0.24878(11) 0.59866(17) 0.44964(8) 0.0153(4) Uani 1 1 d . . . . .
C1 C 0.24826(14) 0.1898(2) 0.60813(10) 0.0167(5) Uani 1 1 d . . . . .
C2 C 0.20978(14) 0.2698(2) 0.54561(10) 0.0155(5) Uani 1 1 d . . . . .
C3 C 0.30060(14) 0.4033(2) 0.39357(10) 0.0169(5) Uani 1 1 d . . . . .
C4 C 0.29608(14) 0.2847(2) 0.43490(10) 0.0156(5) Uani 1 1 d . . . . .
C5 C 0.34740(16) 0.0772(2) 0.78544(12) 0.0279(6) Uani 1 1 d . . . . .
H5A H 0.309580 0.039603 0.750253 0.042 Uiso 1 1 calc GR . . . .
H5B H 0.324592 0.095826 0.817869 0.042 Uiso 1 1 calc GR . . . .
H5C H 0.389772 0.021315 0.801750 0.042 Uiso 1 1 calc GR . . . .
C6 C 0.47433(15) 0.2589(2) 0.81856(11) 0.0263(6) Uani 1 1 d . . . . .
H6A H 0.511175 0.194932 0.819514 0.040 Uiso 1 1 calc GR . . . .
H6B H 0.467185 0.265608 0.859360 0.040 Uiso 1 1 calc GR . . . .
H6C H 0.492867 0.336149 0.807735 0.040 Uiso 1 1 calc GR . . . .
C7 C 0.31807(15) 0.3485(2) 0.76056(11) 0.0223(6) Uani 1 1 d . . . . .
H7A H 0.332222 0.419199 0.740531 0.033 Uiso 1 1 calc GR . . . .
H7B H 0.322106 0.368606 0.803447 0.033 Uiso 1 1 calc GR . . . .
H7C H 0.265982 0.325260 0.738237 0.033 Uiso 1 1 calc GR . . . .
C8 C 0.48950(17) -0.0125(2) 0.72332(11) 0.0296(6) Uani 1 1 d . . . . .
H8A H 0.494611 0.004367 0.766741 0.044 Uiso 1 1 calc GR . . . .
H8B H 0.535504 -0.051993 0.720637 0.044 Uiso 1 1 calc GR . . . .
H8C H 0.446177 -0.066113 0.705890 0.044 Uiso 1 1 calc GR . . . .
C9 C 0.56120(15) 0.2270(3) 0.70736(12) 0.0284(6) Uani 1 1 d . . . . .
H9A H 0.560591 0.289255 0.676501 0.043 Uiso 1 1 calc GR . . . .
H9B H 0.606056 0.175939 0.713973 0.043 Uiso 1 1 calc GR . . . .
H9C H 0.562401 0.265835 0.746399 0.043 Uiso 1 1 calc GR . . . .
C10 C 0.46235(15) 0.0930(2) 0.59744(11) 0.0260(6) Uani 1 1 d . . . . .
H10A H 0.418016 0.040747 0.581614 0.039 Uiso 1 1 calc GR . . . .
H10B H 0.507290 0.050358 0.594587 0.039 Uiso 1 1 calc GR . . . .
H10C H 0.455172 0.167465 0.572825 0.039 Uiso 1 1 calc GR . . . .
C11 C 0.39496(14) 0.4191(2) 0.59392(10) 0.0173(5) Uani 1 1 d . . . . .
H11A H 0.388939 0.458949 0.553671 0.021 Uiso 1 1 calc R . . . .
H11B H 0.445276 0.380095 0.607217 0.021 Uiso 1 1 calc R . . . .
C12 C 0.39299(14) 0.5155(2) 0.64078(10) 0.0177(5) Uani 1 1 d . . . . .
C13 C 0.45195(15) 0.5271(2) 0.69565(11) 0.0250(6) Uani 1 1 d . . . . .
H13 H 0.493562 0.472980 0.704456 0.030 Uiso 1 1 calc R . . . .
C14 C 0.45026(18) 0.6179(3) 0.73781(12) 0.0341(7) Uani 1 1 d . . . . .
H14 H 0.490584 0.625369 0.775347 0.041 Uiso 1 1 calc R . . . .
C15 C 0.39022(18) 0.6968(2) 0.72507(12) 0.0330(7) Uani 1 1 d . . . . .
H15 H 0.389022 0.758428 0.753912 0.040 Uiso 1 1 calc R . . . .
C16 C 0.33190(18) 0.6866(2) 0.67066(12) 0.0319(7) Uani 1 1 d . . . . .
H16 H 0.290683 0.741523 0.661893 0.038 Uiso 1 1 calc R . . . .
C17 C 0.33307(16) 0.5962(2) 0.62852(11) 0.0262(6) Uani 1 1 d . . . . .
H17 H 0.292589 0.589610 0.591047 0.031 Uiso 1 1 calc R . . . .
C18 C 0.14638(15) 0.6632(2) 0.52547(11) 0.0248(6) Uani 1 1 d . . . . .
H18A H 0.160103 0.589009 0.550069 0.037 Uiso 1 1 calc GR . . . .
H18B H 0.094200 0.685245 0.521750 0.037 Uiso 1 1 calc GR . . . .
H18C H 0.180262 0.729036 0.545879 0.037 Uiso 1 1 calc GR . . . .
C19 C 0.12302(16) 0.7751(2) 0.39874(11) 0.0254(6) Uani 1 1 d . . . . .
H19A H 0.159452 0.840766 0.414082 0.038 Uiso 1 1 calc GR . . . .
H19B H 0.073469 0.800122 0.401001 0.038 Uiso 1 1 calc GR . . . .
H19C H 0.119303 0.757041 0.355701 0.038 Uiso 1 1 calc GR . . . .
C20 C 0.08997(15) 0.5158(2) 0.40540(11) 0.0228(6) Uani 1 1 d . . . . .
H20A H 0.089506 0.513326 0.362202 0.034 Uiso 1 1 calc GR . . . .
H20B H 0.038917 0.532483 0.406930 0.034 Uiso 1 1 calc GR . . . .
H20C H 0.107177 0.437536 0.425080 0.034 Uiso 1 1 calc GR . . . .
C21 C 0.30889(16) 0.8376(2) 0.50074(11) 0.0247(6) Uani 1 1 d . . . . .
H21A H 0.256806 0.866061 0.491977 0.037 Uiso 1 1 calc GR . . . .
H21B H 0.341091 0.905225 0.496639 0.037 Uiso 1 1 calc GR . . . .
H21C H 0.326971 0.805547 0.542968 0.037 Uiso 1 1 calc GR . . . .
C22 C 0.41127(15) 0.6599(2) 0.47005(12) 0.0253(6) Uani 1 1 d . . . . .
H22A H 0.424057 0.628874 0.512429 0.038 Uiso 1 1 calc GR . . . .
H22B H 0.445501 0.726408 0.468548 0.038 Uiso 1 1 calc GR . . . .
H22C H 0.416372 0.594754 0.442341 0.038 Uiso 1 1 calc GR . . . .
C23 C 0.29000(17) 0.7748(2) 0.36494(11) 0.0287(6) Uani 1 1 d . . . . .
H23A H 0.290503 0.707722 0.336821 0.043 Uiso 1 1 calc GR . . . .
H23B H 0.327809 0.835145 0.363096 0.043 Uiso 1 1 calc GR . . . .
H23C H 0.239887 0.812379 0.352570 0.043 Uiso 1 1 calc GR . . . .
B1 B 0.33313(16) 0.2384(2) 0.63032(12) 0.0162(6) Uani 1 1 d . . . . .
B2 B 0.27008(15) 0.4783(2) 0.44357(11) 0.0162(6) Uani 1 1 d . . . . .
B3 B 0.22806(17) 0.1185(2) 0.53710(12) 0.0177(6) Uani 1 1 d . . . . .
H3 H 0.271543 0.082610 0.516916 0.021 Uiso 1 1 calc R . . . .
B4 B 0.18517(17) 0.3044(3) 0.61086(12) 0.0197(6) Uani 1 1 d . . . . .
H4 H 0.200600 0.389708 0.638573 0.024 Uiso 1 1 calc R . . . .
B5 B 0.18376(16) 0.1602(2) 0.64549(13) 0.0188(6) Uani 1 1 d . . . . .
H5 H 0.198388 0.150251 0.696869 0.023 Uiso 1 1 calc R . . . .
B6 B 0.20954(16) 0.0468(2) 0.60059(12) 0.0188(6) Uani 1 1 d . . . . .
H6 H 0.240597 -0.036889 0.622326 0.023 Uiso 1 1 calc R . . . .
B7 B 0.14413(16) 0.1908(2) 0.49077(12) 0.0179(6) Uani 1 1 d . . . . .
H7 H 0.132334 0.202605 0.439730 0.021 Uiso 1 1 calc R . . . .
B8 B 0.11727(17) 0.3034(3) 0.53647(12) 0.0193(6) Uani 1 1 d . . . . .
H8 H 0.087564 0.388329 0.515187 0.023 Uiso 1 1 calc R . . . .
B9 B 0.09867(17) 0.2302(3) 0.59999(12) 0.0206(6) Uani 1 1 d . . . . .
H9 H 0.055966 0.265928 0.621082 0.025 Uiso 1 1 calc R . . . .
B10 B 0.14062(17) 0.0462(3) 0.52564(12) 0.0205(6) Uani 1 1 d . . . . .
H10 H 0.125262 -0.038568 0.497459 0.025 Uiso 1 1 calc R . . . .
B11 B 0.07162(17) 0.1605(3) 0.52501(13) 0.0212(6) Uani 1 1 d . . . . .
H11 H 0.011039 0.150777 0.496381 0.025 Uiso 1 1 calc R . . . .
B12 B 0.11261(17) 0.0710(3) 0.59318(12) 0.0207(6) Uani 1 1 d . . . . .
H12 H 0.078797 0.002228 0.609482 0.025 Uiso 1 1 calc R . . . .
B13 B 0.38459(16) 0.3361(3) 0.43650(12) 0.0190(6) Uani 1 1 d . . . . .
H13A H 0.427256 0.378103 0.477419 0.023 Uiso 1 1 calc R . . . .
B14 B 0.22654(17) 0.3028(2) 0.36313(12) 0.0195(6) Uani 1 1 d . . . . .
H14A H 0.165472 0.322755 0.355942 0.023 Uiso 1 1 calc R . . . .
B15 B 0.27500(17) 0.3700(3) 0.31591(12) 0.0210(6) Uani 1 1 d . . . . .
H15A H 0.246081 0.434533 0.277978 0.025 Uiso 1 1 calc R . . . .
B16 B 0.37161(17) 0.3902(3) 0.36041(12) 0.0211(6) Uani 1 1 d . . . . .
H16A H 0.405093 0.468003 0.351012 0.025 Uiso 1 1 calc R . . . .
B17 B 0.36280(17) 0.1791(3) 0.43467(12) 0.0193(6) Uani 1 1 d . . . . .
H17A H 0.390441 0.117333 0.474273 0.023 Uiso 1 1 calc R . . . .
B18 B 0.26609(17) 0.1584(2) 0.38972(12) 0.0192(6) Uani 1 1 d . . . . .
H18 H 0.231313 0.083665 0.400234 0.023 Uiso 1 1 calc R . . . .
B19 B 0.25532(18) 0.2104(3) 0.31207(12) 0.0213(6) Uani 1 1 d . . . . .
H19 H 0.213804 0.167943 0.270644 0.026 Uiso 1 1 calc R . . . .
B20 B 0.41209(18) 0.2438(3) 0.38498(12) 0.0214(6) Uani 1 1 d . . . . .
H20 H 0.472911 0.223403 0.391320 0.026 Uiso 1 1 calc R . . . .
B21 B 0.33935(17) 0.1346(3) 0.35577(12) 0.0210(6) Uani 1 1 d . . . . .
H21 H 0.352842 0.041370 0.342876 0.025 Uiso 1 1 calc R . . . .
B22 B 0.34508(17) 0.2635(3) 0.31008(12) 0.0213(6) Uani 1 1 d . . . . .
H22 H 0.362261 0.255830 0.267183 0.026 Uiso 1 1 calc R . . . .

loop_
_atom_site_aniso_label
_atom_site_aniso_U_11
_atom_site_aniso_U_22
_atom_site_aniso_U_33
_atom_site_aniso_U_23
_atom_site_aniso_U_13
_atom_site_aniso_U_12
Si1 0.0186(4) 0.0224(4) 0.0151(3) 0.0004(3) 0.0052(3) 0.0007(3)
Si2 0.0154(4) 0.0232(4) 0.0175(3) 0.0008(3) 0.0039(3) 0.0028(3)
Si3 0.0142(4) 0.0176(3) 0.0198(3) -0.0002(3) 0.0042(3) 0.0014(3)
Si4 0.0180(4) 0.0166(3) 0.0210(3) -0.0002(3) 0.0071(3) -0.0012(3)
N1 0.0135(11) 0.0191(10) 0.0156(9) 0.0008(8) 0.0037(8) 0.0006(9)
N2 0.0145(11) 0.0172(10) 0.0138(9) -0.0001(8) 0.0013(8) -0.0001(9)
N3 0.0139(11) 0.0185(10) 0.0138(9) 0.0016(8) 0.0046(8) 0.0009(9)
N4 0.0175(12) 0.0149(10) 0.0145(9) -0.0007(8) 0.0074(8) 0.0017(9)
N5 0.0133(11) 0.0161(10) 0.0170(9) 0.0004(8) 0.0052(8) 0.0021(8)
C1 0.0194(14) 0.0173(12) 0.0139(11) 0.0014(9) 0.0057(10) 0.0025(11)
C2 0.0138(13) 0.0174(12) 0.0146(11) 0.0009(9) 0.0034(10) 0.0009(10)
C3 0.0168(14) 0.0187(12) 0.0144(11) 0.0017(9) 0.0037(10) -0.0001(10)
C4 0.0158(14) 0.0161(12) 0.0142(11) -0.0006(9) 0.0035(10) 0.0011(10)
C5 0.0295(17) 0.0305(15) 0.0263(13) 0.0062(11) 0.0123(12) 0.0011(13)
C6 0.0259(16) 0.0321(15) 0.0193(12) -0.0030(11) 0.0043(11) 0.0024(12)
C7 0.0217(15) 0.0255(14) 0.0200(12) -0.0035(10) 0.0068(11) -0.0011(11)
C8 0.0293(17) 0.0314(15) 0.0267(13) 0.0035(11) 0.0065(12) 0.0097(13)
C9 0.0185(15) 0.0398(16) 0.0259(13) -0.0031(12) 0.0056(12) -0.0004(13)
C10 0.0222(16) 0.0321(15) 0.0244(13) 0.0004(11) 0.0080(12) 0.0073(12)
C11 0.0142(14) 0.0199(12) 0.0179(11) 0.0015(10) 0.0052(10) -0.0014(10)
C12 0.0203(14) 0.0188(12) 0.0166(11) 0.0005(10) 0.0096(10) -0.0064(11)
C13 0.0219(15) 0.0269(14) 0.0241(13) -0.0018(11) 0.0041(11) -0.0056(12)
C14 0.0408(19) 0.0369(16) 0.0221(13) -0.0074(12) 0.0062(13) -0.0155(15)
C15 0.052(2) 0.0237(14) 0.0315(15) -0.0095(12) 0.0244(15) -0.0133(14)
C16 0.0412(19) 0.0229(14) 0.0375(15) -0.0044(12) 0.0208(14) 0.0010(13)
C17 0.0264(16) 0.0263(14) 0.0248(13) -0.0023(11) 0.0064(12) 0.0001(12)
C18 0.0186(15) 0.0273(14) 0.0276(13) -0.0013(11) 0.0060(12) 0.0017(12)
C19 0.0238(16) 0.0249(14) 0.0248(13) 0.0010(11) 0.0036(12) 0.0020(12)
C20 0.0165(15) 0.0234(13) 0.0258(13) -0.0009(11) 0.0028(11) -0.0010(11)
C21 0.0238(16) 0.0204(13) 0.0309(14) -0.0046(11) 0.0098(12) -0.0023(11)
C22 0.0188(15) 0.0238(14) 0.0336(14) -0.0023(11) 0.0084(12) -0.0041(11)
C23 0.0306(17) 0.0316(15) 0.0266(13) 0.0046(12) 0.0128(12) 0.0000(13)
B1 0.0170(16) 0.0152(13) 0.0180(13) -0.0043(11) 0.0075(12) -0.0004(11)
B2 0.0106(15) 0.0227(15) 0.0139(12) 0.0008(11) 0.0018(11) -0.0015(12)
B3 0.0222(17) 0.0148(13) 0.0156(12) -0.0025(10) 0.0051(12) -0.0004(12)
B4 0.0202(17) 0.0212(15) 0.0204(13) -0.0008(11) 0.0103(12) 0.0031(12)
B5 0.0161(16) 0.0220(14) 0.0205(13) -0.0002(11) 0.0088(12) -0.0017(12)
B6 0.0191(17) 0.0169(14) 0.0209(13) -0.0006(11) 0.0066(12) -0.0029(12)
B7 0.0135(16) 0.0214(14) 0.0173(13) -0.0005(11) 0.0027(11) -0.0015(12)
B8 0.0157(16) 0.0226(15) 0.0202(13) 0.0010(11) 0.0067(12) 0.0031(12)
B9 0.0176(16) 0.0240(15) 0.0215(14) -0.0009(12) 0.0077(12) 0.0003(13)
B10 0.0174(16) 0.0220(15) 0.0215(14) -0.0005(12) 0.0052(12) -0.0023(12)
B11 0.0168(16) 0.0233(15) 0.0245(14) 0.0005(12) 0.0079(13) -0.0032(12)
B12 0.0169(16) 0.0226(15) 0.0240(14) 0.0032(12) 0.0084(12) -0.0023(12)
B13 0.0154(16) 0.0222(14) 0.0191(13) 0.0012(11) 0.0052(12) 0.0042(12)
B14 0.0184(16) 0.0218(15) 0.0148(13) 0.0016(11) 0.0002(12) -0.0006(12)
B15 0.0234(17) 0.0238(15) 0.0162(13) 0.0006(11) 0.0070(12) 0.0002(13)
B16 0.0205(17) 0.0266(16) 0.0196(13) -0.0019(12) 0.0112(12) -0.0001(13)
B17 0.0190(16) 0.0203(14) 0.0184(13) -0.0001(11) 0.0056(12) 0.0046(12)
B18 0.0231(17) 0.0172(14) 0.0162(13) -0.0018(11) 0.0046(12) -0.0003(12)
B19 0.0221(17) 0.0241(15) 0.0160(13) -0.0018(11) 0.0031(12) 0.0015(13)
B20 0.0203(17) 0.0247(15) 0.0198(14) -0.0025(12) 0.0070(12) 0.0019(13)
B21 0.0222(17) 0.0243(15) 0.0171(13) -0.0016(11) 0.0072(12) 0.0035(13)
B22 0.0226(17) 0.0229(15) 0.0199(14) -0.0013(11) 0.0090(12) 0.0036(13)

loop_
_atom_type_symbol
_atom_type_description
_atom_type_scat_dispersion_real
_atom_type_scat_dispersion_imag
_atom_type_scat_source
C C 0.0033 0.0016 'International Tables Vol C Tables 4.2.6.8 and 6.1.1.4'
H H 0.0000 0.0000 'International Tables Vol C Tables 4.2.6.8 and 6.1.1.4'
B B 0.0013 0.0007 'International Tables Vol C Tables 4.2.6.8 and 6.1.1.4'
N N 0.0061 0.0033 'International Tables Vol C Tables 4.2.6.8 and 6.1.1.4'
Si Si 0.0817 0.0704 'International Tables Vol C Tables 4.2.6.8 and 6.1.1.4'

loop_
_geom_angle_atom_site_label_1
_geom_angle_atom_site_label_2
_geom_angle_atom_site_label_3
_geom_angle
_geom_angle_site_symmetry_1
_geom_angle_site_symmetry_3
_geom_angle_publ_flag
N1 Si1 C5 111.73(10) . . ?
N1 Si1 C6 111.04(11) . . ?
N1 Si1 C7 110.38(10) . . ?
C6 Si1 C5 107.25(12) . . ?
C7 Si1 C5 110.55(12) . . ?
C7 Si1 C6 105.69(12) . . ?
N1 Si2 C8 109.91(11) . . ?
N1 Si2 C9 113.00(11) . . ?
N1 Si2 C10 109.58(11) . . ?
C8 Si2 C9 109.35(13) . . ?
C10 Si2 C8 107.30(12) . . ?
C10 Si2 C9 107.51(12) . . ?
N5 Si3 C18 112.37(11) . . ?
N5 Si3 C19 110.25(11) . . ?
N5 Si3 C20 108.79(11) . . ?
C18 Si3 C19 109.42(12) . . ?
C20 Si3 C18 111.30(12) . . ?
C20 Si3 C19 104.41(12) . . ?
N5 Si4 C21 108.80(10) . . ?
N5 Si4 C22 110.64(11) . . ?
N5 Si4 C23 111.10(11) . . ?
C21 Si4 C22 105.84(12) . . ?
C23 Si4 C21 111.93(12) . . ?
C23 Si4 C22 108.41(12) . . ?
Si2 N1 Si1 117.83(11) . . ?
B1 N1 Si1 120.87(16) . . ?
B1 N1 Si2 120.94(16) . . ?
N3 N2 C11 113.65(17) . . ?
B1 N2 N3 116.43(19) . . ?
B1 N2 C11 124.96(19) . . ?
N4 N3 N2 115.49(17) . . ?
N4 N3 C2 116.16(17) . . ?
C2 N3 N2 106.73(16) . . ?
N3 N4 C4 133.40(17) . . ?
N3 N4 B2 128.05(18) . . ?
B2 N4 C4 96.44(16) . . ?
Si4 N5 Si3 119.10(11) . . ?
B2 N5 Si3 121.79(17) . . ?
B2 N5 Si4 118.04(17) . . ?
C2 C1 B3 61.63(14) . . ?
C2 C1 B4 61.32(14) . . ?
C2 C1 B5 110.43(19) . . ?
C2 C1 B6 110.53(18) . . ?
B1 C1 C2 102.55(18) . . ?
B1 C1 B3 110.84(19) . . ?
B1 C1 B4 110.97(19) . . ?
B1 C1 B5 133.56(19) . . ?
B1 C1 B6 133.1(2) . . ?
B3 C1 B4 114.17(19) . . ?
B5 C1 B3 113.28(19) . . ?
B5 C1 B4 62.18(15) . . ?
B5 C1 B6 62.35(15) . . ?
B6 C1 B3 61.76(14) . . ?
B6 C1 B4 113.77(19) . . ?
N3 C2 C1 108.37(18) . . ?
N3 C2 B3 115.69(19) . . ?
N3 C2 B4 110.85(18) . . ?
N3 C2 B7 128.59(18) . . ?
N3 C2 B8 125.56(19) . . ?
C1 C2 B3 61.79(14) . . ?
C1 C2 B4 62.26(14) . . ?
C1 C2 B7 112.52(18) . . ?
C1 C2 B8 112.07(18) . . ?
B4 C2 B3 115.09(18) . . ?
B7 C2 B3 62.72(15) . . ?
B7 C2 B4 115.05(19) . . ?
B7 C2 B8 63.35(16) . . ?
B8 C2 B3 114.93(19) . . ?
B8 C2 B4 62.04(15) . . ?
C4 C3 B2 85.12(16) . . ?
C4 C3 B13 61.99(15) . . ?
C4 C3 B14 62.66(14) . . ?
C4 C3 B15 111.91(18) . . ?
C4 C3 B16 111.71(19) . . ?
B2 C3 B13 105.73(17) . . ?
B2 C3 B14 101.23(18) . . ?
B2 C3 B15 140.6(2) . . ?
B2 C3 B16 145.4(2) . . ?
B13 C3 B14 114.74(18) . . ?
B15 C3 B13 113.68(18) . . ?
B15 C3 B14 61.39(15) . . ?
B16 C3 B13 61.85(15) . . ?
B16 C3 B14 113.30(18) . . ?
B16 C3 B15 62.51(15) . . ?
N4 C4 C3 88.29(15) . . ?
N4 C4 B13 106.52(17) . . ?
N4 C4 B14 103.46(18) . . ?
N4 C4 B17 142.46(19) . . ?
N4 C4 B18 139.3(2) . . ?
C3 C4 B13 61.99(15) . . ?
C3 C4 B14 61.74(14) . . ?
C3 C4 B17 112.30(18) . . ?
C3 C4 B18 111.84(17) . . ?
B13 C4 B14 113.98(18) . . ?
B17 C4 B13 62.23(16) . . ?
B17 C4 B14 113.86(18) . . ?
B17 C4 B18 63.02(16) . . ?
B18 C4 B13 114.14(18) . . ?
B18 C4 B14 61.72(15) . . ?
Si1 C5 H5A 109.5 . . ?
Si1 C5 H5B 109.5 . . ?
Si1 C5 H5C 109.5 . . ?
H5A C5 H5B 109.5 . . ?
H5A C5 H5C 109.5 . . ?
H5B C5 H5C 109.5 . . ?
Si1 C6 H6A 109.5 . . ?
Si1 C6 H6B 109.5 . . ?
Si1 C6 H6C 109.5 . . ?
H6A C6 H6B 109.5 . . ?
H6A C6 H6C 109.5 . . ?
H6B C6 H6C 109.5 . . ?
Si1 C7 H7A 109.5 . . ?
Si1 C7 H7B 109.5 . . ?
Si1 C7 H7C 109.5 . . ?
H7A C7 H7B 109.5 . . ?
H7A C7 H7C 109.5 . . ?
H7B C7 H7C 109.5 . . ?
Si2 C8 H8A 109.5 . . ?
Si2 C8 H8B 109.5 . . ?
Si2 C8 H8C 109.5 . . ?
H8A C8 H8B 109.5 . . ?
H8A C8 H8C 109.5 . . ?
H8B C8 H8C 109.5 . . ?
Si2 C9 H9A 109.5 . . ?
Si2 C9 H9B 109.5 . . ?
Si2 C9 H9C 109.5 . . ?
H9A C9 H9B 109.5 . . ?
H9A C9 H9C 109.5 . . ?
H9B C9 H9C 109.5 . . ?
Si2 C10 H10A 109.5 . . ?
Si2 C10 H10B 109.5 . . ?
Si2 C10 H10C 109.5 . . ?
H10A C10 H10B 109.5 . . ?
H10A C10 H10C 109.5 . . ?
H10B C10 H10C 109.5 . . ?
N2 C11 H11A 108.5 . . ?
N2 C11 H11B 108.5 . . ?
N2 C11 C12 114.95(18) . . ?
H11A C11 H11B 107.5 . . ?
C12 C11 H11A 108.5 . . ?
C12 C11 H11B 108.5 . . ?
C13 C12 C11 120.8(2) . . ?
C17 C12 C11 120.2(2) . . ?
C17 C12 C13 119.0(2) . . ?
C12 C13 H13 119.9 . . ?
C12 C13 C14 120.3(3) . . ?
C14 C13 H13 119.9 . . ?
C13 C14 H14 120.0 . . ?
C15 C14 C13 120.0(3) . . ?
C15 C14 H14 120.0 . . ?
C14 C15 H15 119.9 . . ?
C16 C15 C14 120.1(2) . . ?
C16 C15 H15 119.9 . . ?
C15 C16 H16 119.9 . . ?
C15 C16 C17 120.2(3) . . ?
C17 C16 H16 119.9 . . ?
C12 C17 C16 120.4(3) . . ?
C12 C17 H17 119.8 . . ?
C16 C17 H17 119.8 . . ?
Si3 C18 H18A 109.5 . . ?
Si3 C18 H18B 109.5 . . ?
Si3 C18 H18C 109.5 . . ?
H18A C18 H18B 109.5 . . ?
H18A C18 H18C 109.5 . . ?
H18B C18 H18C 109.5 . . ?
Si3 C19 H19A 109.5 . . ?
Si3 C19 H19B 109.5 . . ?
Si3 C19 H19C 109.5 . . ?
H19A C19 H19B 109.5 . . ?
H19A C19 H19C 109.5 . . ?
H19B C19 H19C 109.5 . . ?
Si3 C20 H20A 109.5 . . ?
Si3 C20 H20B 109.5 . . ?
Si3 C20 H20C 109.5 . . ?
H20A C20 H20B 109.5 . . ?
H20A C20 H20C 109.5 . . ?
H20B C20 H20C 109.5 . . ?
Si4 C21 H21A 109.5 . . ?
Si4 C21 H21B 109.5 . . ?
Si4 C21 H21C 109.5 . . ?
H21A C21 H21B 109.5 . . ?
H21A C21 H21C 109.5 . . ?
H21B C21 H21C 109.5 . . ?
Si4 C22 H22A 109.5 . . ?
Si4 C22 H22B 109.5 . . ?
Si4 C22 H22C 109.5 . . ?
H22A C22 H22B 109.5 . . ?
H22A C22 H22C 109.5 . . ?
H22B C22 H22C 109.5 . . ?
Si4 C23 H23A 109.5 . . ?
Si4 C23 H23B 109.5 . . ?
Si4 C23 H23C 109.5 . . ?
H23A C23 H23B 109.5 . . ?
H23A C23 H23C 109.5 . . ?
H23B C23 H23C 109.5 . . ?
N1 B1 C1 127.9(2) . . ?
N2 B1 N1 126.8(2) . . ?
N2 B1 C1 105.3(2) . . ?
N4 B2 C3 90.13(18) . . ?
N5 B2 N4 134.3(2) . . ?
N5 B2 C3 135.5(2) . . ?
C1 B3 H3 124.6 . . ?
C1 B3 B6 58.90(14) . . ?
C1 B3 B7 104.26(18) . . ?
C1 B3 B10 105.56(19) . . ?
C2 B3 C1 56.58(13) . . ?
C2 B3 H3 125.5 . . ?
C2 B3 B6 104.25(18) . . ?
C2 B3 B7 57.72(14) . . ?
C2 B3 B10 104.5(2) . . ?
B6 B3 H3 121.6 . . ?
B6 B3 B7 109.0(2) . . ?
B7 B3 H3 122.0 . . ?
B10 B3 H3 122.2 . . ?
B10 B3 B6 60.85(15) . . ?
B10 B3 B7 60.81(16) . . ?
C1 B4 H4 124.9 . . ?
C1 B4 B5 57.89(14) . . ?
C1 B4 B8 104.58(18) . . ?
C1 B4 B9 104.88(19) . . ?
C2 B4 C1 56.42(13) . . ?
C2 B4 H4 125.4 . . ?
C2 B4 B5 103.13(18) . . ?
C2 B4 B8 58.58(14) . . ?
C2 B4 B9 104.63(19) . . ?
B5 B4 H4 122.6 . . ?
B8 B4 H4 121.7 . . ?
B8 B4 B5 108.2(2) . . ?
B9 B4 H4 122.4 . . ?
B9 B4 B5 60.44(16) . . ?
B9 B4 B8 60.62(16) . . ?
C1 B5 B4 59.92(14) . . ?
C1 B5 H5 123.9 . . ?
C1 B5 B6 59.32(14) . . ?
C1 B5 B9 105.42(18) . . ?
C1 B5 B12 105.50(18) . . ?
B4 B5 H5 121.2 . . ?
B4 B5 B12 108.0(2) . . ?
B6 B5 B4 109.45(18) . . ?
B6 B5 H5 120.6 . . ?
B6 B5 B9 108.87(19) . . ?
B6 B5 B12 60.18(16) . . ?
B9 B5 B4 59.12(16) . . ?
B9 B5 H5 122.3 . . ?
B9 B5 B12 60.43(16) . . ?
B12 B5 H5 122.2 . . ?
C1 B6 B3 59.34(14) . . ?
C1 B6 B5 58.33(14) . . ?
C1 B6 H6 124.6 . . ?
C1 B6 B10 104.67(18) . . ?
C1 B6 B12 104.66(19) . . ?
B3 B6 B5 108.00(19) . . ?
B3 B6 H6 121.6 . . ?
B3 B6 B10 59.24(15) . . ?
B3 B6 B12 107.7(2) . . ?
B5 B6 H6 121.5 . . ?
B5 B6 B10 108.0(2) . . ?
B5 B6 B12 60.08(16) . . ?
B10 B6 H6 122.6 . . ?
B12 B6 H6 122.4 . . ?
B12 B6 B10 60.17(16) . . ?
C2 B7 B3 59.56(15) . . ?
C2 B7 H7 124.6 . . ?
C2 B7 B8 58.80(15) . . ?
C2 B7 B10 104.48(18) . . ?
C2 B7 B11 104.26(18) . . ?
B3 B7 H7 121.3 . . ?
B3 B7 B8 108.65(19) . . ?
B3 B7 B10 59.02(15) . . ?
B3 B7 B11 107.61(19) . . ?
B8 B7 H7 121.4 . . ?
B8 B7 B10 107.85(18) . . ?
B10 B7 H7 122.7 . . ?
B11 B7 H7 122.7 . . ?
B11 B7 B8 59.42(15) . . ?
B11 B7 B10 60.33(16) . . ?
C2 B8 B4 59.38(15) . . ?
C2 B8 B7 57.85(14) . . ?
C2 B8 H8 125.3 . . ?
C2 B8 B9 104.19(19) . . ?
C2 B8 B11 104.19(19) . . ?
B4 B8 B7 108.3(2) . . ?
B4 B8 H8 121.2 . . ?
B4 B8 B9 59.26(15) . . ?
B4 B8 B11 108.34(19) . . ?
B7 B8 H8 121.4 . . ?
B9 B8 B7 108.44(19) . . ?
B9 B8 H8 122.4 . . ?
B11 B8 B7 60.27(15) . . ?
B11 B8 H8 122.1 . . ?
B11 B8 B9 60.71(15) . . ?
B4 B9 B5 60.44(16) . . ?
B4 B9 B8 60.13(16) . . ?
B4 B9 H9 121.2 . . ?
B4 B9 B11 108.01(19) . . ?
B4 B9 B12 108.6(2) . . ?
B5 B9 B8 107.8(2) . . ?
B5 B9 H9 121.8 . . ?
B5 B9 B11 107.68(19) . . ?
B5 B9 B12 59.79(16) . . ?
B8 B9 H9 122.0 . . ?
B8 B9 B11 59.42(15) . . ?
B8 B9 B12 107.76(19) . . ?
B11 B9 H9 122.0 . . ?
B12 B9 H9 121.6 . . ?
B12 B9 B11 60.17(15) . . ?
B3 B10 B6 59.91(15) . . ?
B3 B10 B7 60.17(15) . . ?
B3 B10 H10 121.6 . . ?
B3 B10 B11 108.0(2) . . ?
B3 B10 B12 107.83(19) . . ?
B6 B10 B7 107.75(19) . . ?
B6 B10 H10 121.9 . . ?
B6 B10 B11 107.81(19) . . ?
B6 B10 B12 59.72(15) . . ?
B7 B10 H10 121.9 . . ?
B7 B10 B11 59.70(15) . . ?
B11 B10 H10 121.7 . . ?
B12 B10 B7 107.71(19) . . ?
B12 B10 H10 121.9 . . ?
B12 B10 B11 60.13(15) . . ?
B7 B11 B9 107.8(2) . . ?
B7 B11 B10 59.97(16) . . ?
B7 B11 H11 121.8 . . ?
B7 B11 B12 107.6(2) . . ?
B8 B11 B7 60.32(15) . . ?
B8 B11 B9 59.87(15) . . ?
B8 B11 B10 108.3(2) . . ?
B8 B11 H11 121.5 . . ?
B8 B11 B12 107.8(2) . . ?
B9 B11 B10 107.7(2) . . ?
B9 B11 H11 122.0 . . ?
B9 B11 B12 59.81(15) . . ?
B10 B11 H11 121.8 . . ?
B12 B11 B10 59.68(15) . . ?
B12 B11 H11 122.1 . . ?
B5 B12 B6 59.74(16) . . ?
B5 B12 B9 59.78(16) . . ?
B5 B12 B10 107.7(2) . . ?
B5 B12 B11 107.56(19) . . ?
B5 B12 H12 122.2 . . ?
B6 B12 B9 108.0(2) . . ?
B6 B12 B10 60.11(15) . . ?
B6 B12 B11 108.16(19) . . ?
B6 B12 H12 121.7 . . ?
B9 B12 B11 60.02(15) . . ?
B9 B12 H12 121.7 . . ?
B10 B12 B9 108.23(19) . . ?
B10 B12 B11 60.18(15) . . ?
B10 B12 H12 121.6 . . ?
B11 B12 H12 121.7 . . ?
C3 B13 C4 56.02(14) . . ?
C3 B13 H13A 125.1 . . ?
C3 B13 B16 58.69(15) . . ?
C3 B13 B17 104.11(19) . . ?
C3 B13 B20 105.85(19) . . ?
C4 B13 H13A 125.4 . . ?
C4 B13 B16 104.36(19) . . ?
C4 B13 B17 58.10(15) . . ?
C4 B13 B20 105.7(2) . . ?
B16 B13 H13A 121.2 . . ?
B16 B13 B17 110.12(19) . . ?
B17 B13 H13A 121.4 . . ?
B20 B13 H13A 121.3 . . ?
B20 B13 B16 61.42(15) . . ?
B20 B13 B17 61.80(16) . . ?
C3 B14 C4 55.60(13) . . ?
C3 B14 H14A 125.3 . . ?
C3 B14 B15 58.81(14) . . ?
C3 B14 B18 103.97(19) . . ?
C3 B14 B19 105.5(2) . . ?
C4 B14 H14A 125.7 . . ?
C4 B14 B15 104.1(2) . . ?
C4 B14 B18 58.20(14) . . ?
B15 B14 H14A 121.1 . . ?
B15 B14 B18 110.3(2) . . ?
B18 B14 H14A 121.3 . . ?
B19 B14 C4 105.1(2) . . ?
B19 B14 H14A 121.6 . . ?
B19 B14 B15 61.43(16) . . ?
B19 B14 B18 61.57(15) . . ?
C3 B15 B14 59.80(14) . . ?
C3 B15 H15A 124.7 . . ?
C3 B15 B16 58.72(15) . . ?
C3 B15 B19 104.31(18) . . ?
C3 B15 B22 103.85(19) . . ?
B14 B15 H15A 121.4 . . ?
B14 B15 B16 108.88(19) . . ?
B14 B15 B19 58.85(15) . . ?
B14 B15 B22 106.9(2) . . ?
B16 B15 H15A 121.1 . . ?
B16 B15 B19 107.8(2) . . ?
B16 B15 B22 59.61(16) . . ?
B19 B15 H15A 123.0 . . ?
B22 B15 H15A 123.2 . . ?
B22 B15 B19 59.70(16) . . ?
C3 B16 B13 59.46(14) . . ?
C3 B16 B15 58.76(15) . . ?
C3 B16 H16A 124.7 . . ?
C3 B16 B20 104.17(19) . . ?
C3 B16 B22 104.5(2) . . ?
B13 B16 B15 108.6(2) . . ?
B13 B16 H16A 121.9 . . ?
B13 B16 B20 58.47(15) . . ?
B13 B16 B22 106.8(2) . . ?
B15 B16 H16A 120.8 . . ?
B15 B16 B20 108.4(2) . . ?
B20 B16 H16A 122.9 . . ?
B22 B16 B15 60.39(16) . . ?
B22 B16 H16A 122.7 . . ?
B22 B16 B20 59.93(15) . . ?
C4 B17 B13 59.67(15) . . ?
C4 B17 H17A 124.6 . . ?
C4 B17 B18 58.87(15) . . ?
C4 B17 B20 104.10(19) . . ?
C4 B17 B21 103.89(19) . . ?
B13 B17 H17A 122.0 . . ?
B13 B17 B18 108.7(2) . . ?
B13 B17 B20 58.22(15) . . ?
B13 B17 B21 106.01(19) . . ?
B18 B17 H17A 120.8 . . ?
B18 B17 B20 108.04(19) . . ?
B20 B17 H17A 123.1 . . ?
B21 B17 H17A 123.4 . . ?
B21 B17 B18 59.96(15) . . ?
B21 B17 B20 59.52(15) . . ?
C4 B18 B14 60.08(14) . . ?
C4 B18 B17 58.11(15) . . ?
C4 B18 H18 124.9 . . ?
C4 B18 B19 104.11(18) . . ?
C4 B18 B21 103.1(2) . . ?
B14 B18 B17 108.5(2) . . ?
B14 B18 H18 121.7 . . ?
B14 B18 B19 58.36(15) . . ?
B14 B18 B21 106.06(19) . . ?
B17 B18 H18 121.3 . . ?
B17 B18 B19 107.8(2) . . ?
B19 B18 H18 123.1 . . ?
B21 B18 B17 59.73(16) . . ?
B21 B18 H18 123.7 . . ?
B21 B18 B19 59.49(15) . . ?
B14 B19 B15 59.72(15) . . ?
B14 B19 B18 60.07(15) . . ?
B14 B19 H19 121.9 . . ?
B14 B19 B21 107.49(19) . . ?
B14 B19 B22 107.9(2) . . ?
B15 B19 B18 107.73(18) . . ?
B15 B19 H19 121.9 . . ?
B18 B19 H19 121.9 . . ?
B21 B19 B15 107.6(2) . . ?
B21 B19 B18 59.58(15) . . ?
B21 B19 H19 122.1 . . ?
B21 B19 B22 59.99(16) . . ?
B22 B19 B15 60.06(16) . . ?
B22 B19 B18 107.9(2) . . ?
B22 B19 H19 121.6 . . ?
B13 B20 B16 60.10(15) . . ?
B13 B20 B17 59.98(15) . . ?
B13 B20 H20 121.8 . . ?
B13 B20 B21 107.3(2) . . ?
B13 B20 B22 107.8(2) . . ?
B16 B20 B17 107.7(2) . . ?
B16 B20 H20 122.1 . . ?
B17 B20 H20 122.0 . . ?
B21 B20 B16 107.1(2) . . ?
B21 B20 B17 59.41(15) . . ?
B21 B20 H20 122.3 . . ?
B21 B20 B22 60.00(16) . . ?
B22 B20 B16 59.49(15) . . ?
B22 B20 B17 107.7(2) . . ?
B22 B20 H20 121.9 . . ?
B17 B21 B18 60.31(15) . . ?
B17 B21 B19 109.38(19) . . ?
B17 B21 B20 61.07(15) . . ?
B17 B21 H21 120.8 . . ?
B17 B21 B22 109.1(2) . . ?
B18 B21 H21 120.8 . . ?
B18 B21 B22 109.1(2) . . ?
B19 B21 B18 60.93(15) . . ?
B19 B21 H21 121.0 . . ?
B19 B21 B22 60.11(16) . . ?
B20 B21 B18 109.56(19) . . ?
B20 B21 B19 109.0(2) . . ?
B20 B21 H21 120.9 . . ?
B20 B21 B22 60.13(16) . . ?
B22 B21 H21 121.4 . . ?
B15 B22 H22 121.7 . . ?
B16 B22 B15 59.99(16) . . ?
B16 B22 B19 108.52(19) . . ?
B16 B22 B20 60.58(16) . . ?
B16 B22 B21 107.90(18) . . ?
B16 B22 H22 121.5 . . ?
B19 B22 B15 60.25(16) . . ?
B19 B22 B20 108.65(19) . . ?
B19 B22 H22 121.3 . . ?
B20 B22 B15 108.62(19) . . ?
B20 B22 H22 121.2 . . ?
B21 B22 B15 107.67(19) . . ?
B21 B22 B19 59.90(16) . . ?
B21 B22 B20 59.87(16) . . ?
B21 B22 H22 122.2 . . ?

loop_
_geom_bond_atom_site_label_1
_geom_bond_atom_site_label_2
_geom_bond_distance
_geom_bond_site_symmetry_2
_geom_bond_publ_flag
Si1 N1 1.7806(18) . ?
Si1 C5 1.872(3) . ?
Si1 C6 1.869(3) . ?
Si1 C7 1.856(3) . ?
Si2 N1 1.764(2) . ?
Si2 C8 1.855(3) . ?
Si2 C9 1.863(3) . ?
Si2 C10 1.851(2) . ?
Si3 N5 1.781(2) . ?
Si3 C18 1.861(2) . ?
Si3 C19 1.864(2) . ?
Si3 C20 1.859(2) . ?
Si4 N5 1.781(2) . ?
Si4 C21 1.858(2) . ?
Si4 C22 1.860(3) . ?
Si4 C23 1.855(2) . ?
N1 B1 1.435(3) . ?
N2 N3 1.462(3) . ?
N2 C11 1.471(3) . ?
N2 B1 1.422(3) . ?
N3 N4 1.402(2) . ?
N3 C2 1.453(3) . ?
N4 C4 1.519(3) . ?
N4 B2 1.448(3) . ?
N5 B2 1.405(3) . ?
C1 C2 1.639(3) . ?
C1 B1 1.597(4) . ?
C1 B3 1.730(3) . ?
C1 B4 1.741(4) . ?
C1 B5 1.704(4) . ?
C1 B6 1.722(3) . ?
C2 B3 1.727(3) . ?
C2 B4 1.726(3) . ?
C2 B7 1.694(3) . ?
C2 B8 1.711(4) . ?
C3 C4 1.628(3) . ?
C3 B2 1.644(3) . ?
C3 B13 1.734(4) . ?
C3 B14 1.738(4) . ?
C3 B15 1.720(3) . ?
C3 B16 1.720(4) . ?
C4 B13 1.734(4) . ?
C4 B14 1.753(3) . ?
C4 B17 1.705(4) . ?
C4 B18 1.719(3) . ?
C5 H5A 0.9800 . ?
C5 H5B 0.9800 . ?
C5 H5C 0.9800 . ?
C6 H6A 0.9800 . ?
C6 H6B 0.9800 . ?
C6 H6C 0.9800 . ?
C7 H7A 0.9800 . ?
C7 H7B 0.9800 . ?
C7 H7C 0.9800 . ?
C8 H8A 0.9800 . ?
C8 H8B 0.9800 . ?
C8 H8C 0.9800 . ?
C9 H9A 0.9800 . ?
C9 H9B 0.9800 . ?
C9 H9C 0.9800 . ?
C10 H10A 0.9800 . ?
C10 H10B 0.9800 . ?
C10 H10C 0.9800 . ?
C11 H11A 0.9900 . ?
C11 H11B 0.9900 . ?
C11 C12 1.514(3) . ?
C12 C13 1.390(3) . ?
C12 C17 1.387(4) . ?
C13 H13 0.9500 . ?
C13 C14 1.394(4) . ?
C14 H14 0.9500 . ?
C14 C15 1.376(4) . ?
C15 H15 0.9500 . ?
C15 C16 1.375(4) . ?
C16 H16 0.9500 . ?
C16 C17 1.388(3) . ?
C17 H17 0.9500 . ?
C18 H18A 0.9800 . ?
C18 H18B 0.9800 . ?
C18 H18C 0.9800 . ?
C19 H19A 0.9800 . ?
C19 H19B 0.9800 . ?
C19 H19C 0.9800 . ?
C20 H20A 0.9800 . ?
C20 H20B 0.9800 . ?
C20 H20C 0.9800 . ?
C21 H21A 0.9800 . ?
C21 H21B 0.9800 . ?
C21 H21C 0.9800 . ?
C22 H22A 0.9800 . ?
C22 H22B 0.9800 . ?
C22 H22C 0.9800 . ?
C23 H23A 0.9800 . ?
C23 H23B 0.9800 . ?
C23 H23C 0.9800 . ?
B3 H3 1.1200 . ?
B3 B6 1.772(4) . ?
B3 B7 1.781(4) . ?
B3 B10 1.760(4) . ?
B4 H4 1.1200 . ?
B4 B5 1.779(4) . ?
B4 B8 1.771(4) . ?
B4 B9 1.756(4) . ?
B5 H5 1.1200 . ?
B5 B6 1.773(4) . ?
B5 B9 1.779(4) . ?
B5 B12 1.779(4) . ?
B6 H6 1.1200 . ?
B6 B10 1.788(4) . ?
B6 B12 1.781(4) . ?
B7 H7 1.1200 . ?
B7 B8 1.788(4) . ?
B7 B10 1.792(4) . ?
B7 B11 1.787(4) . ?
B8 H8 1.1200 . ?
B8 B9 1.780(4) . ?
B8 B11 1.772(4) . ?
B9 H9 1.1200 . ?
B9 B11 1.795(4) . ?
B9 B12 1.791(4) . ?
B10 H10 1.1200 . ?
B10 B11 1.798(4) . ?
B10 B12 1.789(4) . ?
B11 H11 1.1200 . ?
B11 B12 1.797(4) . ?
B12 H12 1.1200 . ?
B13 H13A 1.1200 . ?
B13 B16 1.775(4) . ?
B13 B17 1.777(4) . ?
B13 B20 1.745(4) . ?
B14 H14A 1.1200 . ?
B14 B15 1.766(4) . ?
B14 B18 1.781(4) . ?
B14 B19 1.750(4) . ?
B15 H15A 1.1200 . ?
B15 B16 1.785(4) . ?
B15 B19 1.796(4) . ?
B15 B22 1.792(4) . ?
B16 H16A 1.1200 . ?
B16 B20 1.798(4) . ?
B16 B22 1.778(4) . ?
B17 H17A 1.1200 . ?
B17 B18 1.790(4) . ?
B17 B20 1.809(4) . ?
B17 B21 1.779(4) . ?
B18 H18 1.1200 . ?
B18 B19 1.807(4) . ?
B18 B21 1.783(4) . ?
B19 H19 1.1200 . ?
B19 B21 1.782(4) . ?
B19 B22 1.786(4) . ?
B20 H20 1.1200 . ?
B20 B21 1.781(4) . ?
B20 B22 1.786(4) . ?
B21 H21 1.1200 . ?
B21 B22 1.784(4) . ?
B22 H22 1.1200 . ?
